data_7249454
loop_
_publ_author_name
'Hosseinpoor, Saeed'
'Pourayoubi, Mehrdad'
'Zme\<skalov\'a, Eli\<ska'
'Poupon, Morgane'

_publ_section_title
;
 Supramolecular motifs formed by CH3/Cl-substituted arene groups: evidence
 for structural differences in thiophosphoramides and similarities in
 their complexes
;
_journal_issue 44
_journal_name_full 'RSC Advances'
_journal_page_first 32206
_journal_page_last 32220
_journal_paper_doi 10.1039/D4RA05281A
_journal_volume 14
_journal_year 2024
_chemical_formula_moiety 'C12 H17 Cl1 N2 Ni0.50 O2 P1 S2'
_chemical_formula_sum 'C12 H17 Cl N2 Ni0.5 O2 P S2'
_chemical_formula_weight 381.19
_space_group_IT_number 2
_space_group_name_Hall '-P 1'
_space_group_name_H-M_alt 'P -1'
_symmetry_cell_setting triclinic
_symmetry_space_group_name_H-M 'P -1'
_atom_sites_solution_hydrogens difmap
_atom_sites_solution_primary other
_audit_update_record
;
2023-12-04 deposited with the CCDC.	2024-09-26 downloaded from the CCDC.
;
_cell_angle_alpha 113.275(3)
_cell_angle_beta 97.462(3)
_cell_angle_gamma 97.123(3)
_cell_formula_units_Z 2
_cell_length_a 7.8502(2)
_cell_length_b 10.1868(4)
_cell_length_c 11.6914(4)
_cell_measurement_reflns_used 7760
_cell_measurement_temperature 120
_cell_measurement_theta_max 67.38
_cell_measurement_theta_min 4.18
_cell_volume 835.66(5)
_computing_cell_refinement
; 
 CrysAlisPro (Rigaku Oxford Diffraction, 2017) 
;
_computing_data_collection 'SuperNova, (Oxford Diffraction, 2010)'
_computing_data_reduction
; 
 CrysAlisPro (Rigaku Oxford Diffraction, 2017) 
;
_computing_molecular_graphics 'CAMERON (Watkin et al., 1996)'
_computing_publication_material 'CRYSTALS (Betteridge et al., 2003)'
_computing_structure_refinement 'CRYSTALS (Betteridge et al., 2003)'
_computing_structure_solution 'Superflip (Palatinus & Chapuis, 2007)'
_diffrn_ambient_temperature 120
_diffrn_measured_fraction_theta_full 0.998
_diffrn_measured_fraction_theta_max 0.991
_diffrn_measurement_device Area
_diffrn_measurement_device_type 'Oxford Diffraction SuperNova'
_diffrn_measurement_method \w
_diffrn_radiation_monochromator 'focussing mirrors'
_diffrn_radiation_type 'Cu K\a'
_diffrn_radiation_wavelength 1.54184
_diffrn_reflns_av_R_equivalents 0.096
_diffrn_reflns_av_unetI/netI 0.078
_diffrn_reflns_limit_h_max 9
_diffrn_reflns_limit_h_min -9
_diffrn_reflns_limit_k_max 12
_diffrn_reflns_limit_k_min -12
_diffrn_reflns_limit_l_max 14
_diffrn_reflns_limit_l_min -13
_diffrn_reflns_number 12744
_diffrn_reflns_theta_full 66.285
_diffrn_reflns_theta_max 67.581
_diffrn_reflns_theta_min 4.198
_diffrn_standards_number 0
_exptl_absorpt_coefficient_mu 5.860
_exptl_absorpt_correction_T_max 0.49
_exptl_absorpt_correction_T_min 0.15
_exptl_absorpt_correction_type multi-scan
_exptl_absorpt_process_details
; 
 CrysAlisPro (Rigaku Oxford Diffraction, 2017) 
;
_exptl_crystal_colour purple
_exptl_crystal_density_diffrn 1.515
_exptl_crystal_density_meas ?
_exptl_crystal_density_method 'not measured'
_exptl_crystal_description block
_exptl_crystal_F_000 394
_exptl_crystal_size_max 0.312
_exptl_crystal_size_mid 0.270
_exptl_crystal_size_min 0.123
_refine_diff_density_max 0.76
_refine_diff_density_min -0.81
_refine_ls_extinction_coef 18(3)
_refine_ls_extinction_method 'Larson (1970), Equation 22'
_refine_ls_goodness_of_fit_ref 1.0003
_refine_ls_hydrogen_treatment constr
_refine_ls_matrix_type full
_refine_ls_number_parameters 188
_refine_ls_number_reflns 2996
_refine_ls_number_restraints 0
_refine_ls_R_factor_all 0.0534
_refine_ls_R_factor_gt 0.0496
_refine_ls_shift/su_max 0.0002613
_refine_ls_shift/su_mean 0.0000195
_refine_ls_structure_factor_coef Fsqd
_refine_ls_weighting_details
;
 Method= Modified Sheldrick 
 w=1/[\s^2^(F^2^) + ( 0.09P)^2^ + 0.82P] 
 ,where P=(max(Fo^2^,0) + 2Fc^2^)/3 
;
_refine_ls_weighting_scheme calc
_refine_ls_wR_factor_all 0.1414
_refine_ls_wR_factor_gt 0.1338
_refine_ls_wR_factor_ref 0.1414
_reflns_limit_h_max 9
_reflns_limit_h_min -9
_reflns_limit_k_max 11
_reflns_limit_k_min -12
_reflns_limit_l_max 14
_reflns_limit_l_min 0
_reflns_number_gt 2716
_reflns_number_total 2996
_reflns_threshold_expression I>2.0\s(I)
_oxford_diffrn_Wilson_B_factor 2.08
_oxford_diffrn_Wilson_scale 0.02
_oxford_refine_ls_r_factor_ref 0.0534
_oxford_refine_ls_scale 8.7(6)
_oxford_reflns_number_all 2996
_cod_data_source_file d4ra05281a2.cif
_cod_data_source_block I_CCDC1
_cod_depositor_comments
;
The following automatic conversions were performed:

data item '_exptl_crystal_density_meas' value 'not measured' was
changed to '?' -- the value is perceived as not measured.

Automatic conversion script
Id: cif_fix_values 8170 2020-07-09 18:12:32Z antanas 
;
_cod_original_sg_symbol_H-M 'P -1 '
_cod_original_formula_sum 'C12 H17 Cl1 N2 Ni0.50 O2 P1 S2'
_cod_database_code 7249454
_oxford_refine_reflns_threshold_expression I>-3.0\s(I)
_oxford_refine_ls_r_factor_all 0.0534
_oxford_refine_ls_wr_factor_all 0.1414

loop_
_symmetry_equiv_pos_as_xyz
x,y,z
-x,-y,-z

loop_
_atom_site_label
_atom_site_type_symbol
_atom_site_fract_x
_atom_site_fract_y
_atom_site_fract_z
_atom_site_U_iso_or_equiv
_atom_site_occupancy
_atom_site_adp_type
_atom_site_refinement_flags_posn
_atom_site_refinement_flags_adp
_atom_site_refinement_flags_occupancy
_atom_site_disorder_assembly
_atom_site_disorder_group
_atom_site_attached_hydrogens
Ni1 Ni 0.0000 1.0000 0.5000 0.0186 1.0000 Uani S . . . . .
S2 S 0.16902(10) 0.83405(8) 0.47302(7) 0.0234 1.0000 Uani . . . . . .
C3 C 0.2431(4) 0.9231(3) 0.3850(3) 0.0201 1.0000 Uani . . . . . .
N4 N 0.1493(3) 1.0267(3) 0.3917(2) 0.0214 1.0000 Uani . . . . . .
P5 P 0.17478(10) 1.15490(8) 0.33955(7) 0.0219 1.0000 Uani . . . . . .
S6 S 0.33370(16) 1.13540(10) 0.22309(10) 0.0492 1.0000 Uani . . . . . .
O7 O -0.0145(3) 1.1689(2) 0.2892(2) 0.0277 1.0000 Uani . . . . . .
C8 C -0.1193(7) 1.0581(4) 0.1699(4) 0.0553 1.0000 Uani . . . . . .
C9 C -0.2434(7) 1.1197(7) 0.1170(5) 0.0829 1.0000 Uani . . . . . .
O10 O 0.2269(3) 1.2965(2) 0.46751(19) 0.0227 1.0000 Uani . . . . . .
C11 C 0.2399(5) 1.4405(3) 0.4687(3) 0.0289 1.0000 Uani . . . . . .
C12 C 0.2725(5) 1.5481(4) 0.6048(3) 0.0382 1.0000 Uani . . . . . .
N13 N 0.3717(3) 0.8928(3) 0.3228(2) 0.0249 1.0000 Uani . . . . . .
C14 C 0.4690(5) 0.7789(4) 0.3208(3) 0.0303 1.0000 Uani . . . . . .
C15 C 0.5633(4) 0.7347(3) 0.2107(3) 0.0214 1.0000 Uani . . . . . .
C16 C 0.4846(4) 0.7165(3) 0.0903(3) 0.0254 1.0000 Uani . . . . . .
C17 C 0.5731(4) 0.6722(4) -0.0102(3) 0.0278 1.0000 Uani . . . . . .
C18 C 0.7389(5) 0.6451(4) 0.0110(3) 0.0292 1.0000 Uani . . . . . .
Cl19 Cl 0.84798(16) 0.58485(14) -0.11521(10) 0.0580 1.0000 Uani . . . . . .
C20 C 0.8212(4) 0.6634(4) 0.1300(3) 0.0298 1.0000 Uani . . . . . .
C21 C 0.7323(4) 0.7084(3) 0.2295(3) 0.0242 1.0000 Uani . . . . . .
H81 H -0.0466 1.0147 0.1111 0.0655 1.0000 Uiso R . . . . .
H82 H -0.1829 0.9828 0.1859 0.0652 1.0000 Uiso R . . . . .
H91 H -0.3163 1.0478 0.0395 0.1257 1.0000 Uiso R . . . . .
H92 H -0.1780 1.1935 0.1000 0.1267 1.0000 Uiso R . . . . .
H93 H -0.3137 1.1640 0.1757 0.1262 1.0000 Uiso R . . . . .
H111 H 0.3380 1.4555 0.4292 0.0348 1.0000 Uiso R . . . . .
H112 H 0.1312 1.4442 0.4213 0.0347 1.0000 Uiso R . . . . .
H121 H 0.2863 1.6458 0.6089 0.0559 1.0000 Uiso R . . . . .
H122 H 0.3776 1.5403 0.6514 0.0558 1.0000 Uiso R . . . . .
H123 H 0.1746 1.5281 0.6426 0.0561 1.0000 Uiso R . . . . .
H142 H 0.5538 0.8140 0.3995 0.0359 1.0000 Uiso R . . . . .
H141 H 0.3853 0.6954 0.3138 0.0356 1.0000 Uiso R . . . . .
H161 H 0.3703 0.7347 0.0759 0.0303 1.0000 Uiso R . . . . .
H171 H 0.5213 0.6601 -0.0924 0.0335 1.0000 Uiso R . . . . .
H201 H 0.9351 0.6465 0.1442 0.0363 1.0000 Uiso R . . . . .
H211 H 0.7876 0.7203 0.3106 0.0286 1.0000 Uiso R . . . . .
H131 H 0.4047 0.9473 0.2843 0.0293 1.0000 Uiso R . . . . .

loop_
_atom_site_aniso_label
_atom_site_aniso_U_11
_atom_site_aniso_U_22
_atom_site_aniso_U_33
_atom_site_aniso_U_23
_atom_site_aniso_U_13
_atom_site_aniso_U_12
Ni1 0.0226(4) 0.0223(4) 0.0160(4) 0.0110(3) 0.0057(3) 0.0096(3)
S2 0.0294(4) 0.0281(4) 0.0230(4) 0.0168(3) 0.0099(3) 0.0156(3)
C3 0.0245(15) 0.0210(14) 0.0133(13) 0.0054(11) 0.0024(12) 0.0063(11)
N4 0.0286(13) 0.0234(12) 0.0188(12) 0.0128(10) 0.0087(10) 0.0109(10)
P5 0.0340(5) 0.0208(4) 0.0147(4) 0.0089(3) 0.0081(3) 0.0098(3)
S6 0.0881(8) 0.0388(5) 0.0488(6) 0.0296(5) 0.0523(6) 0.0327(5)
O7 0.0386(13) 0.0235(11) 0.0154(11) 0.0068(9) -0.0083(9) 0.0051(9)
C8 0.088(3) 0.0277(19) 0.027(2) 0.0032(16) -0.025(2) -0.003(2)
C9 0.058(3) 0.088(4) 0.047(3) -0.026(3) -0.026(2) 0.042(3)
O10 0.0303(11) 0.0204(10) 0.0180(11) 0.0095(9) 0.0004(9) 0.0062(8)
C11 0.0373(18) 0.0230(15) 0.0261(17) 0.0112(13) 0.0014(14) 0.0064(13)
C12 0.053(2) 0.0282(17) 0.0284(18) 0.0072(15) 0.0023(16) 0.0109(16)
N13 0.0312(14) 0.0282(13) 0.0224(13) 0.0132(11) 0.0124(11) 0.0148(11)
C14 0.0363(18) 0.0407(19) 0.0233(16) 0.0168(14) 0.0110(14) 0.0236(15)
C15 0.0260(15) 0.0207(14) 0.0182(14) 0.0075(11) 0.0040(12) 0.0088(11)
C16 0.0278(16) 0.0307(16) 0.0217(16) 0.0134(13) 0.0029(13) 0.0129(13)
C17 0.0385(18) 0.0296(16) 0.0198(15) 0.0121(13) 0.0070(14) 0.0153(14)
C18 0.0382(18) 0.0327(17) 0.0266(17) 0.0157(14) 0.0170(14) 0.0191(14)
Cl19 0.0804(8) 0.0850(8) 0.0483(6) 0.0445(6) 0.0474(6) 0.0621(7)
C20 0.0288(16) 0.0322(17) 0.0345(19) 0.0154(15) 0.0109(14) 0.0168(13)
C21 0.0255(15) 0.0256(15) 0.0228(15) 0.0114(13) 0.0008(12) 0.0091(12)

loop_
_atom_type_symbol
_atom_type_scat_dispersion_real
_atom_type_scat_dispersion_imag
_atom_type_scat_Cromer_Mann_a1
_atom_type_scat_Cromer_Mann_b1
_atom_type_scat_Cromer_Mann_a2
_atom_type_scat_Cromer_Mann_b2
_atom_type_scat_Cromer_Mann_a3
_atom_type_scat_Cromer_Mann_b3
_atom_type_scat_Cromer_Mann_a4
_atom_type_scat_Cromer_Mann_b4
_atom_type_scat_Cromer_Mann_c
_atom_type_scat_source
C 0.0181 0.0091 2.3100 20.8439 1.0200 10.2075 1.5886 0.5687 0.8650 51.6512 0.2156 'International Tables Vol C 4.2.6.8 and 6.1.1.4'
H 0.0000 0.0000 0.4930 10.5109 0.3229 26.1257 0.1402 3.1424 0.0408 57.7998 0.0030 'International Tables Vol C 4.2.6.8 and 6.1.1.4'
N 0.0311 0.0180 12.2126 0.0057 3.1322 9.8933 2.0125 28.9975 1.1663 0.5826 -11.5290 'International Tables Vol C 4.2.6.8 and 6.1.1.4'
S 0.3331 0.5567 6.9053 1.4679 5.2034 22.2151 1.4379 0.2536 1.5863 56.1720 0.8669 'International Tables Vol C 4.2.6.8 and 6.1.1.4'
P 0.2955 0.4335 6.4345 1.9067 4.1791 27.1570 1.7800 0.5260 1.4908 68.1645 1.1149 'International Tables Vol C 4.2.6.8 and 6.1.1.4'
O 0.0492 0.0322 3.0485 13.2771 2.2868 5.7011 1.5463 0.3239 0.8670 32.9089 0.2508 'International Tables Vol C 4.2.6.8 and 6.1.1.4'
Cl 0.3639 0.7018 11.4604 0.0104 7.1964 1.1662 6.2556 18.5194 1.6455 47.7784 -9.5574 'International Tables Vol C 4.2.6.8 and 6.1.1.4'
Ni -3.0029 0.5091 12.8376 3.8785 7.2920 0.2565 4.4438 12.1763 2.3800 66.3421 1.0341 'International Tables Vol C 4.2.6.8 and 6.1.1.4'

loop_
_geom_angle_atom_site_label_1
_geom_angle_site_symmetry_1
_geom_angle_atom_site_label_2
_geom_angle_site_symmetry_2
_geom_angle_atom_site_label_3
_geom_angle_site_symmetry_3
_geom_angle
_geom_angle_publ_flag
C3 2_576 Ni1 . N4 2_576 31.96(10) yes
C3 2_576 Ni1 . S2 2_576 42.32(7) yes
N4 2_576 Ni1 . S2 2_576 74.27(7) yes
C3 2_576 Ni1 . P5 2_576 54.97(7) yes
N4 2_576 Ni1 . P5 2_576 23.15(7) yes
S2 2_576 Ni1 . P5 2_576 97.25(2) yes
C3 2_576 Ni1 . S2 . 137.68(7) yes
N4 2_576 Ni1 . S2 . 105.73(7) yes
S2 2_576 Ni1 . S2 . 179.99 yes
P5 2_576 Ni1 . S2 . 82.75(2) yes
C3 2_576 Ni1 . C3 . 180.00 yes
N4 2_576 Ni1 . C3 . 148.04(10) yes
S2 2_576 Ni1 . C3 . 137.68(7) yes
P5 2_576 Ni1 . C3 . 125.03(7) yes
S2 . Ni1 . C3 . 42.32(7) yes
C3 2_576 Ni1 . N4 . 148.04(10) yes
N4 2_576 Ni1 . N4 . 179.99 yes
S2 2_576 Ni1 . N4 . 105.73(7) yes
P5 2_576 Ni1 . N4 . 156.85(7) yes
S2 . Ni1 . N4 . 74.27(7) yes
C3 2_576 Ni1 . P5 . 125.03(7) yes
N4 2_576 Ni1 . P5 . 156.85(7) yes
S2 2_576 Ni1 . P5 . 82.75(2) yes
P5 2_576 Ni1 . P5 . 180.00 yes
S2 . Ni1 . P5 . 97.25(2) yes
C3 . Ni1 . N4 . 31.96(10) yes
C3 . Ni1 . P5 . 54.97(7) yes
N4 . Ni1 . P5 . 23.15(7) yes
Ni1 . S2 . C3 . 77.41(10) yes
Ni1 . C3 . S2 . 60.27(9) yes
Ni1 . C3 . N4 . 48.68(14) yes
S2 . C3 . N4 . 108.9(2) yes
Ni1 . C3 . N13 . 175.1(2) yes
S2 . C3 . N13 . 124.5(2) yes
N4 . C3 . N13 . 126.5(3) yes
C3 . N4 . Ni1 . 99.36(18) yes
C3 . N4 . P5 . 130.3(2) yes
Ni1 . N4 . P5 . 129.79(14) yes
N4 . P5 . Ni1 . 27.06(9) yes
N4 . P5 . S6 . 116.30(10) yes
Ni1 . P5 . S6 . 143.30(4) yes
N4 . P5 . O7 . 106.19(13) yes
Ni1 . P5 . O7 . 87.43(9) yes
S6 . P5 . O7 . 114.85(10) yes
N4 . P5 . O10 . 101.61(12) yes
Ni1 . P5 . O10 . 86.33(8) yes
S6 . P5 . O10 . 115.35(10) yes
O7 . P5 . O10 . 100.56(11) yes
P5 . O7 . C8 . 120.8(3) yes
O7 . C8 . C9 . 110.1(3) yes
O7 . C8 . H81 . 111.1 no
C9 . C8 . H81 . 110.8 no
O7 . C8 . H82 . 109.2 no
C9 . C8 . H82 . 107.7 no
H81 . C8 . H82 . 107.9 no
C8 . C9 . H91 . 111.5 no
C8 . C9 . H92 . 106.8 no
H91 . C9 . H92 . 109.5 no
C8 . C9 . H93 . 110.8 no
H91 . C9 . H93 . 109.9 no
H92 . C9 . H93 . 108.4 no
P5 . O10 . C11 . 121.39(18) yes
O10 . C11 . C12 . 107.2(3) yes
O10 . C11 . H111 . 107.5 no
C12 . C11 . H111 . 110.8 no
O10 . C11 . H112 . 108.4 no
C12 . C11 . H112 . 111.5 no
H111 . C11 . H112 . 111.1 no
C11 . C12 . H121 . 109.2 no
C11 . C12 . H122 . 110.7 no
H121 . C12 . H122 . 108.2 no
C11 . C12 . H123 . 109.0 no
H121 . C12 . H123 . 111.0 no
H122 . C12 . H123 . 108.7 no
C3 . N13 . C14 . 123.4(3) yes
C3 . N13 . H131 . 118.2 no
C14 . N13 . H131 . 118.3 no
N13 . C14 . C15 . 111.4(3) yes
N13 . C14 . H142 . 109.4 no
C15 . C14 . H142 . 109.2 no
N13 . C14 . H141 . 107.7 no
C15 . C14 . H141 . 110.1 no
H142 . C14 . H141 . 109.2 no
C14 . C15 . C16 . 121.8(3) yes
C14 . C15 . C21 . 119.1(3) yes
C16 . C15 . C21 . 119.1(3) yes
C15 . C16 . C17 . 120.6(3) yes
C15 . C16 . H161 . 120.3 no
C17 . C16 . H161 . 119.1 no
C16 . C17 . C18 . 119.0(3) yes
C16 . C17 . H171 . 121.4 no
C18 . C17 . H171 . 119.6 no
C17 . C18 . Cl19 . 119.2(3) yes
C17 . C18 . C20 . 121.8(3) yes
Cl19 . C18 . C20 . 119.0(2) yes
C18 . C20 . C21 . 118.7(3) yes
C18 . C20 . H201 . 121.3 no
C21 . C20 . H201 . 119.9 no
C15 . C21 . C20 . 120.8(3) yes
C15 . C21 . H211 . 120.2 no
C20 . C21 . H211 . 119.0 no

loop_
_geom_bond_atom_site_label_1
_geom_bond_site_symmetry_1
_geom_bond_atom_site_label_2
_geom_bond_site_symmetry_2
_geom_bond_distance
_geom_bond_publ_flag
Ni1 . C3 2_576 2.503(3) yes
Ni1 . N4 2_576 1.906(2) yes
Ni1 . S2 2_576 2.2274(7) yes
Ni1 . P5 2_576 3.2190(7) yes
Ni1 . S2 . 2.2274(7) yes
Ni1 . C3 . 2.503(3) yes
Ni1 . N4 . 1.906(2) yes
Ni1 . P5 . 3.2190(7) yes
S2 . C3 . 1.727(3) yes
C3 . N4 . 1.343(4) yes
C3 . N13 . 1.317(4) yes
N4 . P5 . 1.647(2) yes
P5 . S6 . 1.9336(11) yes
P5 . O7 . 1.571(2) yes
P5 . O10 . 1.573(2) yes
O7 . C8 . 1.457(4) yes
C8 . C9 . 1.423(7) yes
C8 . H81 . 0.958 no
C8 . H82 . 0.957 no
C9 . H91 . 0.960 no
C9 . H92 . 0.958 no
C9 . H93 . 0.946 no
O10 . C11 . 1.452(4) yes
C11 . C12 . 1.498(5) yes
C11 . H111 . 0.974 no
C11 . H112 . 0.968 no
C12 . H121 . 0.969 no
C12 . H122 . 0.958 no
C12 . H123 . 0.974 no
N13 . C14 . 1.460(4) yes
N13 . H131 . 0.877 no
C14 . C15 . 1.510(4) yes
C14 . H142 . 0.969 no
C14 . H141 . 0.977 no
C15 . C16 . 1.391(4) yes
C15 . C21 . 1.392(4) yes
C16 . C17 . 1.392(4) yes
C16 . H161 . 0.946 no
C17 . C18 . 1.375(5) yes
C17 . H171 . 0.947 no
C18 . Cl19 . 1.741(3) yes
C18 . C20 . 1.386(5) yes
C20 . C21 . 1.385(5) yes
C20 . H201 . 0.937 no
C21 . H211 . 0.944 no
